data_7116551
loop_
_publ_author_name
'Jun-Bing Lin'
'Shi-Ming Xu'
'Ji-Kang Xie'
'Hong-Yu Li'
'Peng-Fei Xu'

_publ_section_title
;
 An organocatalytic Michael-cyclization cascade of
 4-oxa-alpha,beta-unsaturated carboxylic acids with aldehydes: facile
 synthesis of chiral gamma-lactols and trisubstituted gamma-lactones
;
_journal_name_full Chem.Commun.
_journal_page_first 3596
_journal_paper_doi 10.1039/C4cc09686J
_journal_volume 51
_journal_year 2015
_chemical_absolute_configuration ad
_chemical_formula_moiety 'C19 H17 Br O4'
_chemical_formula_sum 'C19 H16 Br O4'
_chemical_formula_weight 388.23
_chemical_name_systematic
;
?
;
_space_group_crystal_system monoclinic
_space_group_IT_number 4
_space_group_name_Hall 'P 2yb'
_space_group_name_H-M_alt 'P 1 21 1'
_symmetry_space_group_name_Hall 'P 2yb'
_symmetry_space_group_name_H-M 'P 1 21 1'
_atom_sites_solution_hydrogens geom
_atom_sites_solution_primary direct
_atom_sites_solution_secondary difmap
_audit_creation_date 2013-02-27
_audit_creation_method
;
Olex2 1.2
(compiled Dec 5 2012 16:20:19, GUI svn.r4385)
;
_audit_update_record
;
2013-02-27 deposited with the CCDC.
2015-01-22 downloaded from the CCDC.
;
_cell_angle_alpha 90.00
_cell_angle_beta 96.833(6)
_cell_angle_gamma 90.00
_cell_formula_units_Z 2
_cell_length_a 5.8959(3)
_cell_length_b 11.7317(6)
_cell_length_c 12.7300(9)
_cell_measurement_reflns_used 848
_cell_measurement_temperature 293.66(10)
_cell_measurement_theta_max 28.3836
_cell_measurement_theta_min 3.2170
_cell_volume 874.27(9)
_computing_cell_refinement
;
CrysAlisPro, Agilent Technologies,
Version 1.171.36.20 (release 27-06-2012 CrysAlis171 .NET)
(compiled Jul 11 2012,15:38:31)
;
_computing_data_collection
;
CrysAlisPro, Agilent Technologies,
Version 1.171.36.20 (release 27-06-2012 CrysAlis171 .NET)
(compiled Jul 11 2012,15:38:31)
;
_computing_data_reduction
;
CrysAlisPro, Agilent Technologies,
Version 1.171.36.20 (release 27-06-2012 CrysAlis171 .NET)
(compiled Jul 11 2012,15:38:31)
;
_computing_molecular_graphics
;
O. V. Dolomanov, L. J. Bourhis, R. J. Gildea, J. A. K. Howard and H. Puschmann,
OLEX2: a complete structure solution, refinement and analysis program.
J. Appl. Cryst. (2009). 42, 339-341.
;
_computing_publication_material
;
O. V. Dolomanov, L. J. Bourhis, R. J. Gildea, J. A. K. Howard and H. Puschmann,
OLEX2: a complete structure solution, refinement and analysis program.
J. Appl. Cryst. (2009). 42, 339-341.
;
_computing_structure_refinement
;
SHELXL, G.M. Sheldrick, Acta Cryst.
(2008). A64, 112-122
;
_computing_structure_solution
;
SHELXS, G.M. Sheldrick, Acta Cryst.
(2008). A64, 112-122
;
_diffrn_ambient_temperature 293.66(10)
_diffrn_detector_area_resol_mean 16.0733
_diffrn_measured_fraction_theta_full 0.9979
_diffrn_measured_fraction_theta_max 0.9788
_diffrn_measurement_details
;
1 omega -10.00 17.00 1.0000 4.0000
omega____ theta____ kappa____ phi______ frames
- -19.3492 -99.0000 -30.0000 27

2 omega -35.00 52.00 1.0000 4.0000
omega____ theta____ kappa____ phi______ frames
- 22.7867 -77.0000 -180.0000 87

3 omega -29.00 83.00 1.0000 4.0000
omega____ theta____ kappa____ phi______ frames
- 22.7867 19.0000 30.0000 112
;
_diffrn_measurement_device_type 'SuperNova, Dual, Cu at zero, Eos'
_diffrn_measurement_method '\w scans'
_diffrn_orient_matrix_UB_11 -0.0050908000
_diffrn_orient_matrix_UB_12 -0.0145926000
_diffrn_orient_matrix_UB_13 -0.0543085000
_diffrn_orient_matrix_UB_21 -0.0308134000
_diffrn_orient_matrix_UB_22 0.0568975000
_diffrn_orient_matrix_UB_23 -0.0141303000
_diffrn_orient_matrix_UB_31 0.1170714000
_diffrn_orient_matrix_UB_32 0.0143095000
_diffrn_orient_matrix_UB_33 0.0008627000
_diffrn_radiation_monochromator mirror
_diffrn_radiation_type 'Mo K\a'
_diffrn_radiation_wavelength 0.7107
_diffrn_reflns_av_R_equivalents 0.0249
_diffrn_reflns_av_unetI/netI 0.0555
_diffrn_reflns_limit_h_max 7
_diffrn_reflns_limit_h_min -7
_diffrn_reflns_limit_k_max 14
_diffrn_reflns_limit_k_min -7
_diffrn_reflns_limit_l_max 15
_diffrn_reflns_limit_l_min -8
_diffrn_reflns_number 3487
_diffrn_reflns_theta_full 25.50
_diffrn_reflns_theta_max 26.37
_diffrn_reflns_theta_min 3.22
_diffrn_source 'SuperNova (Mo) X-ray Source'
_exptl_absorpt_coefficient_mu 2.370
_exptl_absorpt_correction_T_max 1.00000
_exptl_absorpt_correction_T_min 0.54072
_exptl_absorpt_correction_type multi-scan
_exptl_absorpt_process_details
;
CrysAlisPro, Agilent Technologies,
Version 1.171.36.20 (release 27-06-2012 CrysAlis171 .NET)
(compiled Jul 11 2012,15:38:31)
Empirical absorption correction using spherical harmonics,
implemented in SCALE3 ABSPACK scaling algorithm.
;
_exptl_crystal_colour 'clear light colourless'
_exptl_crystal_colour_lustre clear
_exptl_crystal_colour_modifier light
_exptl_crystal_colour_primary colourless
_exptl_crystal_density_diffrn 1.475
_exptl_crystal_density_method 'not measured'
_exptl_crystal_description block
_exptl_crystal_F_000 394
_exptl_crystal_size_max 0.32
_exptl_crystal_size_mid 0.29
_exptl_crystal_size_min 0.25
_refine_diff_density_max 0.272
_refine_diff_density_min -0.343
_refine_diff_density_rms 0.064
_refine_ls_abs_structure_details 'Flack H D (1983), Acta Cryst. A39, 876-881'
_refine_ls_abs_structure_Flack -0.021(16)
_refine_ls_extinction_method none
_refine_ls_goodness_of_fit_ref 1.084
_refine_ls_hydrogen_treatment mixed
_refine_ls_matrix_type full
_refine_ls_number_parameters 218
_refine_ls_number_reflns 2479
_refine_ls_number_restraints 31
_refine_ls_restrained_S_all 1.096
_refine_ls_R_factor_all 0.0864
_refine_ls_R_factor_gt 0.0522
_refine_ls_shift/su_max 0.000
_refine_ls_shift/su_mean 0.000
_refine_ls_structure_factor_coef Fsqd
_refine_ls_weighting_details 'calc w=1/[\s^2^(Fo^2^)+(0.0519P)^2^+0.1199P] where P=(Fo^2^+2Fc^2^)/3'
_refine_ls_weighting_scheme calc
_refine_ls_wR_factor_gt 0.1050
_refine_ls_wR_factor_ref 0.1240
_reflns_number_gt 1727
_reflns_number_total 2479
_reflns_threshold_expression >2sigma(I)
_cod_data_source_file c4cc09686j2.cif
_cod_data_source_block suyu0111
_cod_database_code 7116551
_reflns_odcompleteness_completeness 99.79
_reflns_odcompleteness_iscentric 1
_reflns_odcompleteness_theta 26.32
_olex2_refinement_description
;
1. Fixed Uiso
At 1.2 times of:
H9 of C9, H10 of C10, H11 of C11, {H12A,H12B} of C12, H15 of C15, H16 of
C16, H18 of C18, H19 of C19, H8 of C8, H1 of C1, H3A of C3, H4 of C4, {H5A,
H5B} of C5, H7 of C7
At 1.5 times of:
H3 of O3
2. Uiso/Uaniso restraints and constraints
Uanis(C11) ~ Ueq, Uanis(C10) ~ Ueq, Uanis(C9) ~ Ueq, Uanis(C8) ~ Ueq, Uanis(C7) ~ Ueq: with sigma of 0.01 and sigma for terminal atoms of 0.02
3.a Ternary CH refined with riding coordinates:
C1(H1), C3(H3A), C4(H4)
3.b Secondary CH2 refined with riding coordinates:
C5(H5A,H5B), C12(H12A,H12B)
3.c Aromatic/amide H refined with riding coordinates:
C7(H7), C8(H8), C9(H9), C10(H10), C11(H11), C15(H15), C16(H16), C18(H18),
C19(H19)
3.d Idealised tetrahedral OH refined as rotating group:
O3(H3)
;

loop_
_space_group_symop_id
_space_group_symop_operation_xyz
1 'x, y, z'
2 '-x, y+1/2, -z'

loop_
_atom_site_label
_atom_site_type_symbol
_atom_site_fract_x
_atom_site_fract_y
_atom_site_fract_z
_atom_site_U_iso_or_equiv
_atom_site_adp_type
_atom_site_occupancy
_atom_site_symmetry_multiplicity
_atom_site_calc_flag
_atom_site_refinement_flags
Br1 Br -0.83531(15) -0.19700(7) -0.31763(7) 0.0866(3) Uani 1 1 d .
O1 O -1.5081(8) -0.7930(4) 0.0567(3) 0.0603(13) Uani 1 1 d .
O2 O -1.5357(7) -0.9496(4) -0.0419(3) 0.0487(11) Uani 1 1 d .
O3 O -1.2709(8) -1.0849(4) -0.0805(4) 0.0572(12) Uani 1 1 d .
H3 H -1.3458 -1.1398 -0.0644 0.086 Uiso 1 1 calc R
O4 O -0.8597(8) -0.7465(4) -0.1528(4) 0.0710(14) Uani 1 1 d .
C1 C -1.2336(10) -0.8256(5) -0.0694(4) 0.0373(13) Uani 1 1 d .
H1 H -1.0964 -0.8534 -0.0260 0.045 Uiso 1 1 calc R
C2 C -1.4358(11) -0.8498(6) -0.0110(4) 0.0433(15) Uani 1 1 d .
C3 C -1.4161(10) -1.0013(5) -0.1241(4) 0.0405(14) Uani 1 1 d .
H3A H -1.5257 -1.0329 -0.1805 0.049 Uiso 1 1 calc R
C4 C -1.2798(10) -0.9047(5) -0.1667(4) 0.0346(13) Uani 1 1 d .
H4 H -1.1348 -0.9344 -0.1859 0.042 Uiso 1 1 calc R
C5 C -1.4120(10) -0.8457(6) -0.2630(4) 0.0454(15) Uani 1 1 d .
H5A H -1.5477 -0.8110 -0.2407 0.054 Uiso 1 1 calc R
H5B H -1.3176 -0.7848 -0.2856 0.054 Uiso 1 1 calc R
C6 C -1.4845(10) -0.9215(6) -0.3574(4) 0.0460(16) Uani 1 1 d .
C7 C -1.6986(14) -0.9069(8) -0.4128(6) 0.075(2) Uani 1 1 d U
H7 H -1.7991 -0.8527 -0.3918 0.090 Uiso 1 1 calc R
C8 C -1.7624(16) -0.9777(10) -0.5039(6) 0.089(3) Uani 1 1 d U
H8 H -1.9050 -0.9684 -0.5429 0.106 Uiso 1 1 calc R
C9 C -1.6220(19) -1.0550(11) -0.5326(7) 0.091(3) Uani 1 1 d U
H9 H -1.6673 -1.1005 -0.5912 0.109 Uiso 1 1 calc R
C10 C -1.4159(19) -1.0698(10) -0.4796(7) 0.096(3) Uani 1 1 d U
H10 H -1.3183 -1.1246 -0.5020 0.115 Uiso 1 1 calc R
C11 C -1.3449(13) -1.0037(8) -0.3905(5) 0.072(2) Uani 1 1 d U
H11 H -1.2013 -1.0158 -0.3533 0.086 Uiso 1 1 calc R
C12 C -1.2047(9) -0.6978(7) -0.0862(4) 0.0408(12) Uani 1 1 d .
H12A H -1.3407 -0.6680 -0.1275 0.049 Uiso 1 1 calc R
H12B H -1.1874 -0.6596 -0.0182 0.049 Uiso 1 1 calc R
C13 C -0.9994(10) -0.6729(5) -0.1427(4) 0.0402(14) Uani 1 1 d .
C14 C -0.9685(10) -0.5557(5) -0.1829(4) 0.0371(14) Uani 1 1 d .
C15 C -1.1127(10) -0.4660(5) -0.1671(4) 0.0398(14) Uani 1 1 d .
H15 H -1.2367 -0.4782 -0.1297 0.048 Uiso 1 1 calc R
C16 C -1.0754(12) -0.3581(6) -0.2061(5) 0.0490(16) Uani 1 1 d .
H16 H -1.1723 -0.2979 -0.1949 0.059 Uiso 1 1 calc R
C17 C -0.8909(11) -0.3421(6) -0.2621(5) 0.0453(15) Uani 1 1 d .
C18 C -0.7469(11) -0.4298(7) -0.2790(5) 0.0549(18) Uani 1 1 d .
H18 H -0.6232 -0.4172 -0.3165 0.066 Uiso 1 1 calc R
C19 C -0.7853(10) -0.5358(6) -0.2406(5) 0.0485(16) Uani 1 1 d .
H19 H -0.6881 -0.5955 -0.2529 0.058 Uiso 1 1 calc R

loop_
_atom_site_aniso_label
_atom_site_aniso_U_11
_atom_site_aniso_U_22
_atom_site_aniso_U_33
_atom_site_aniso_U_23
_atom_site_aniso_U_13
_atom_site_aniso_U_12
Br1 0.1005(6) 0.0580(5) 0.1035(6) 0.0302(5) 0.0205(5) -0.0171(5)
O1 0.101(4) 0.041(3) 0.046(2) -0.001(2) 0.035(2) 0.002(3)
O2 0.067(3) 0.037(2) 0.048(2) -0.002(2) 0.029(2) -0.008(2)
O3 0.086(3) 0.030(3) 0.059(3) 0.013(2) 0.024(3) 0.005(2)
O4 0.060(3) 0.043(3) 0.116(4) 0.012(3) 0.033(3) 0.017(2)
C1 0.043(3) 0.029(3) 0.040(3) 0.005(3) 0.003(3) -0.001(3)
C2 0.062(4) 0.036(4) 0.034(3) 0.004(3) 0.013(3) 0.003(3)
C3 0.058(4) 0.030(3) 0.035(3) 0.003(3) 0.011(3) -0.006(3)
C4 0.041(3) 0.031(3) 0.032(3) 0.004(3) 0.006(2) -0.001(3)
C5 0.052(3) 0.042(4) 0.043(3) 0.011(3) 0.009(3) 0.005(3)
C6 0.048(4) 0.060(4) 0.031(3) 0.009(3) 0.007(3) -0.009(3)
C7 0.074(5) 0.078(6) 0.071(4) 0.007(4) 0.003(4) -0.001(4)
C8 0.089(5) 0.103(7) 0.066(5) 0.019(5) -0.021(4) -0.020(5)
C9 0.109(6) 0.106(7) 0.059(5) -0.005(5) 0.017(5) -0.034(6)
C10 0.107(6) 0.116(7) 0.072(5) -0.027(5) 0.033(5) 0.001(5)
C11 0.072(4) 0.087(6) 0.057(4) -0.021(4) 0.008(3) 0.004(4)
C12 0.054(3) 0.026(3) 0.045(3) -0.001(3) 0.012(2) -0.005(4)
C13 0.043(3) 0.032(4) 0.046(3) -0.003(3) 0.007(3) -0.001(3)
C14 0.039(3) 0.037(3) 0.036(3) -0.002(3) 0.008(3) -0.001(3)
C15 0.046(3) 0.038(4) 0.038(3) 0.001(3) 0.015(3) -0.002(3)
C16 0.063(4) 0.033(4) 0.053(3) -0.001(3) 0.015(3) -0.001(3)
C17 0.048(3) 0.036(4) 0.053(4) 0.009(3) 0.011(3) -0.008(3)
C18 0.048(4) 0.064(5) 0.056(4) 0.008(4) 0.016(3) -0.009(4)
C19 0.044(4) 0.044(4) 0.060(4) 0.004(3) 0.018(3) 0.002(3)

loop_
_atom_type_symbol
_atom_type_description
_atom_type_scat_dispersion_real
_atom_type_scat_dispersion_imag
_atom_type_scat_source
C C 0.0033 0.0016 'International Tables Vol C Tables 4.2.6.8 and 6.1.1.4'
H H 0.0000 0.0000 'International Tables Vol C Tables 4.2.6.8 and 6.1.1.4'
O O 0.0106 0.0060 'International Tables Vol C Tables 4.2.6.8 and 6.1.1.4'
Br Br -0.2901 2.4595 'International Tables Vol C Tables 4.2.6.8 and 6.1.1.4'

loop_
_geom_angle_atom_site_label_1
_geom_angle_atom_site_label_2
_geom_angle_atom_site_label_3
_geom_angle
C2 O2 C3 109.8(4)
C3 O3 H3 109.5
C2 C1 H1 107.9
C2 C1 C4 102.0(5)
C2 C1 C12 111.3(5)
C4 C1 H1 107.9
C12 C1 H1 107.9
C12 C1 C4 119.3(4)
O1 C2 O2 120.6(5)
O1 C2 C1 128.1(6)
O2 C2 C1 111.3(5)
O2 C3 H3A 110.5
O2 C3 C4 105.4(5)
O3 C3 O2 109.8(5)
O3 C3 H3A 110.5
O3 C3 C4 110.1(5)
C4 C3 H3A 110.5
C1 C4 H4 109.7
C3 C4 C1 102.2(4)
C3 C4 H4 109.7
C3 C4 C5 112.3(5)
C5 C4 C1 113.1(5)
C5 C4 H4 109.7
C4 C5 H5A 108.3
C4 C5 H5B 108.3
H5A C5 H5B 107.4
C6 C5 C4 115.9(5)
C6 C5 H5A 108.3
C6 C5 H5B 108.3
C7 C6 C5 119.1(6)
C11 C6 C5 122.3(5)
C11 C6 C7 118.5(6)
C6 C7 H7 120.8
C6 C7 C8 118.4(8)
C8 C7 H7 120.8
C7 C8 H8 119.6
C9 C8 C7 120.7(9)
C9 C8 H8 119.6
C8 C9 H9 119.4
C8 C9 C10 121.3(9)
C10 C9 H9 119.4
C9 C10 H10 119.7
C9 C10 C11 120.5(9)
C11 C10 H10 119.7
C6 C11 C10 120.6(8)
C6 C11 H11 119.7
C10 C11 H11 119.7
C1 C12 H12A 109.3
C1 C12 H12B 109.3
H12A C12 H12B 108.0
C13 C12 C1 111.5(6)
C13 C12 H12A 109.3
C13 C12 H12B 109.3
O4 C13 C12 120.5(6)
O4 C13 C14 120.7(5)
C14 C13 C12 118.8(5)
C15 C14 C13 123.5(5)
C15 C14 C19 118.5(6)
C19 C14 C13 118.0(6)
C14 C15 H15 119.4
C14 C15 C16 121.1(5)
C16 C15 H15 119.4
C15 C16 H16 120.8
C17 C16 C15 118.4(6)
C17 C16 H16 120.8
C16 C17 Br1 119.8(5)
C18 C17 Br1 118.8(5)
C18 C17 C16 121.4(6)
C17 C18 H18 120.1
C19 C18 C17 119.8(6)
C19 C18 H18 120.1
C14 C19 H19 119.6
C18 C19 C14 120.8(6)
C18 C19 H19 119.6

loop_
_geom_bond_atom_site_label_1
_geom_bond_atom_site_label_2
_geom_bond_distance
Br1 C17 1.887(6)
O1 C2 1.206(7)
O2 C2 1.348(7)
O2 C3 1.461(7)
O3 H3 0.8200
O3 C3 1.375(7)
O4 C13 1.211(7)
C1 H1 0.9800
C1 C2 1.505(8)
C1 C4 1.546(8)
C1 C12 1.527(9)
C3 H3A 0.9800
C3 C4 1.526(8)
C4 H4 0.9800
C4 C5 1.537(8)
C5 H5A 0.9700
C5 H5B 0.9700
C5 C6 1.515(9)
C6 C7 1.382(9)
C6 C11 1.367(10)
C7 H7 0.9300
C7 C8 1.440(12)
C8 H8 0.9300
C8 C9 1.309(14)
C9 H9 0.9300
C9 C10 1.329(12)
C10 H10 0.9300
C10 C11 1.396(11)
C11 H11 0.9300
C12 H12A 0.9700
C12 H12B 0.9700
C12 C13 1.508(8)
C13 C14 1.486(8)
C14 C15 1.382(8)
C14 C19 1.396(8)
C15 H15 0.9300
C15 C16 1.387(9)
C16 H16 0.9300
C16 C17 1.382(8)
C17 C18 1.367(10)
C18 H18 0.9300
C18 C19 1.365(10)
C19 H19 0.9300

loop_
_geom_torsion_atom_site_label_1
_geom_torsion_atom_site_label_2
_geom_torsion_atom_site_label_3
_geom_torsion_atom_site_label_4
_geom_torsion
Br1 C17 C18 C19 -179.3(5)
O2 C3 C4 C1 28.9(6)
O2 C3 C4 C5 -92.6(5)
O3 C3 C4 C1 -89.4(5)
O3 C3 C4 C5 149.1(5)
O4 C13 C14 C15 -175.1(6)
O4 C13 C14 C19 5.5(8)
C1 C4 C5 C6 -173.9(5)
C1 C12 C13 O4 -12.6(7)
C1 C12 C13 C14 169.1(5)
C2 O2 C3 O3 100.3(5)
C2 O2 C3 C4 -18.3(6)
C2 C1 C4 C3 -28.3(6)
C2 C1 C4 C5 92.6(5)
C2 C1 C12 C13 178.8(4)
C3 O2 C2 O1 -179.9(5)
C3 O2 C2 C1 -0.9(7)
C3 C4 C5 C6 -58.9(7)
C4 C1 C2 O1 -161.9(6)
C4 C1 C2 O2 19.2(6)
C4 C1 C12 C13 -62.9(7)
C4 C5 C6 C7 139.4(6)
C4 C5 C6 C11 -41.0(9)
C5 C6 C7 C8 178.4(7)
C5 C6 C11 C10 -178.3(7)
C6 C7 C8 C9 0.9(13)
C7 C6 C11 C10 1.3(11)
C7 C8 C9 C10 -0.8(15)
C8 C9 C10 C11 0.9(15)
C9 C10 C11 C6 -1.2(14)
C11 C6 C7 C8 -1.2(11)
C12 C1 C2 O1 -33.6(8)
C12 C1 C2 O2 147.5(5)
C12 C1 C4 C3 -151.4(5)
C12 C1 C4 C5 -30.4(7)
C12 C13 C14 C15 3.2(8)
C12 C13 C14 C19 -176.2(5)
C13 C14 C15 C16 179.7(5)
C13 C14 C19 C18 -179.5(6)
C14 C15 C16 C17 0.4(9)
C15 C14 C19 C18 1.1(9)
C15 C16 C17 Br1 179.5(5)
C15 C16 C17 C18 -0.2(10)
C16 C17 C18 C19 0.4(10)
C17 C18 C19 C14 -0.8(10)
C19 C14 C15 C16 -0.9(9)
